data_4318736
loop_
_publ_author_name
'Nathan C. Gianneschi'
'Chad A. Mirkin'
'Lev N. Zakharov'
'Arnold L. Rheingold'

_publ_section_title
;
 A Tetranuclear Heterobimetallic Square Formed from the Cooperative Ligand
 Binding Properties of Square Planar and Tetrahedral Metal Centers
;
_journal_name_full 'Inorganic Chemistry'
_journal_page_first 5326
_journal_page_last 5328
_journal_paper_doi 10.1021/ic025875o
_journal_volume 41
_journal_year 2002
_chemical_formula_sum 'C73 H84 B Cl2 F4 N2 O2 P2 Rh S2 Zn'
_chemical_formula_weight 1615.27
_chemical_name_systematic
; 
  ? 
;
_space_group_IT_number 2
_symmetry_cell_setting triclinic
_symmetry_space_group_name_Hall '-P 1'
_symmetry_space_group_name_H-M 'P -1'
_atom_sites_solution_hydrogens geom
_atom_sites_solution_primary direct
_atom_sites_solution_secondary difmap
_audit_creation_method SHELXL-97
_cell_angle_alpha 105.1050(10)
_cell_angle_beta 95.5860(10)
_cell_angle_gamma 105.4620(10)
_cell_formula_units_Z 2
_cell_length_a 13.0662(8)
_cell_length_b 17.7855(10)
_cell_length_c 18.3270(11)
_cell_measurement_temperature 100(2)
_cell_volume 3898.8(4)
_computing_cell_refinement 'Bruker SMART'
_computing_data_collection 'Bruker SMART'
_computing_data_reduction 'Bruker SAINT'
_computing_molecular_graphics 'Bruker SHELXTL'
_computing_publication_material 'Bruker SHELXTL'
_computing_structure_refinement 'SHELXL-97 (Sheldrick, 1997)'
_computing_structure_solution 'SHELXS-97 (Sheldrick, 1990)'
_diffrn_ambient_temperature 100(2)
_diffrn_measured_fraction_theta_full 0.890
_diffrn_measured_fraction_theta_max 0.890
_diffrn_measurement_device_type 'CCD area detector'
_diffrn_measurement_method 'phi and omega scans'
_diffrn_radiation_monochromator graphite
_diffrn_radiation_source 'fine-focus sealed tube'
_diffrn_radiation_type MoK\a
_diffrn_radiation_wavelength 0.71073
_diffrn_reflns_av_R_equivalents 0.0487
_diffrn_reflns_av_sigmaI/netI 0.1326
_diffrn_reflns_limit_h_max 14
_diffrn_reflns_limit_h_min -17
_diffrn_reflns_limit_k_max 19
_diffrn_reflns_limit_k_min -23
_diffrn_reflns_limit_l_max 23
_diffrn_reflns_limit_l_min -23
_diffrn_reflns_number 24289
_diffrn_reflns_theta_full 28.28
_diffrn_reflns_theta_max 28.28
_diffrn_reflns_theta_min 1.64
_exptl_absorpt_coefficient_mu 0.870
_exptl_absorpt_correction_type SADABS
_exptl_crystal_colour Yellow
_exptl_crystal_density_diffrn 1.376
_exptl_crystal_density_meas 0
_exptl_crystal_density_method 'not measured'
_exptl_crystal_description Block
_exptl_crystal_F_000 1664
_exptl_crystal_size_max 0.30
_exptl_crystal_size_mid 0.20
_exptl_crystal_size_min 0.15
_refine_diff_density_max 1.702
_refine_diff_density_min -1.120
_refine_diff_density_rms 0.134
_refine_ls_extinction_method none
_refine_ls_goodness_of_fit_ref 1.059
_refine_ls_hydrogen_treatment mixed
_refine_ls_matrix_type full
_refine_ls_number_parameters 761
_refine_ls_number_reflns 17239
_refine_ls_number_restraints 0
_refine_ls_restrained_S_all 1.059
_refine_ls_R_factor_all 0.1292
_refine_ls_R_factor_gt 0.0903
_refine_ls_shift/su_max 0.000
_refine_ls_shift/su_mean 0.000
_refine_ls_structure_factor_coef Fsqd
_refine_ls_weighting_details 'calc w=1/[\s^2^(Fo^2^)+(0.1004P)^2^+0.7566P] where P=(Fo^2^+2Fc^2^)/3'
_refine_ls_weighting_scheme calc
_refine_ls_wR_factor_gt 0.2092
_refine_ls_wR_factor_ref 0.2256
_reflns_number_gt 10987
_reflns_number_total 17239
_reflns_threshold_expression >2sigma(I)
_cod_data_source_file ic025875o_s2.cif
_cod_data_source_block mir51
_cod_depositor_comments
;
The following automatic conversions were performed:

'_symmetry_cell_setting' value 'Triclinic' changed to 'triclinic'
according to the built-in table from CIF Core dictionary named
'cif_core.dic' version 2.4.1 from 2010-06-29.

Automatic conversion script
Id: cif_fix_values 1646 2011-03-28 12:23:43Z adriana 
;
_cod_original_formula_sum 'C73 H84 B F4 N2 O2 P2 Rh S2 Cl2 Zn'
_cod_database_code 4318736

loop_
_symmetry_equiv_pos_as_xyz
'x, y, z'
'-x, -y, -z'

loop_
_atom_site_label
_atom_site_type_symbol
_atom_site_fract_x
_atom_site_fract_y
_atom_site_fract_z
_atom_site_U_iso_or_equiv
_atom_site_adp_type
_atom_site_occupancy
_atom_site_symmetry_multiplicity
_atom_site_calc_flag
_atom_site_refinement_flags
_atom_site_disorder_assembly
_atom_site_disorder_group
Rh1 Rh 0.20756(4) -0.05289(3) 0.22372(3) 0.01894(13) Uani 1 1 d . . .
Zn1 Zn 0.27805(6) 0.33109(5) 0.58975(4) 0.02441(18) Uani 1 1 d . . .
S1 S 0.28905(14) -0.05978(10) 0.34020(9) 0.0257(3) Uani 1 1 d . . .
S2 S 0.06119(15) -0.02452(10) 0.27629(10) 0.0268(4) Uani 1 1 d . . .
P1 P 0.36525(14) -0.05058(11) 0.18625(10) 0.0236(3) Uani 1 1 d . . .
P2 P 0.11242(15) -0.06423(11) 0.11184(10) 0.0259(4) Uani 1 1 d . A .
O1 O 0.3418(4) 0.3985(3) 0.6931(3) 0.0269(10) Uani 1 1 d . . .
O2 O 0.2776(4) 0.3778(3) 0.5074(3) 0.0297(11) Uani 1 1 d . . .
N1 N 0.3600(5) 0.2506(4) 0.5905(3) 0.0277(12) Uani 1 1 d . . .
N2 N 0.1199(4) 0.2731(3) 0.5663(3) 0.0252(12) Uani 1 1 d . . .
C1 C 0.4385(6) 0.2650(4) 0.6447(4) 0.0306(15) Uani 1 1 d . . .
H1A H 0.4734 0.2239 0.6407 0.037 Uiso 1 1 calc R . .
C2 C 0.4808(6) 0.3363(4) 0.7117(4) 0.0280(14) Uani 1 1 d . . .
C3 C 0.4293(6) 0.3990(4) 0.7341(4) 0.0281(15) Uani 1 1 d . . .
C4 C 0.4788(7) 0.4616(4) 0.8042(4) 0.0383(19) Uani 1 1 d . . .
C5 C 0.5757(7) 0.4634(4) 0.8430(4) 0.0386(18) Uani 1 1 d . . .
H5A H 0.6076 0.5068 0.8891 0.046 Uiso 1 1 calc R . .
C6 C 0.6320(7) 0.4050(5) 0.8191(5) 0.0385(18) Uani 1 1 d . . .
C7 C 0.5803(6) 0.3408(4) 0.7537(4) 0.0325(16) Uani 1 1 d . . .
H7A H 0.6123 0.2987 0.7365 0.039 Uiso 1 1 calc R . .
C8 C 0.4224(7) 0.5255(5) 0.8345(4) 0.0401(18) Uani 1 1 d . . .
C9 C 0.4846(9) 0.5875(6) 0.9146(5) 0.057(3) Uani 1 1 d . . .
H9A H 0.5588 0.6141 0.9103 0.086 Uiso 1 1 calc R . .
H9B H 0.4856 0.5580 0.9529 0.086 Uiso 1 1 calc R . .
H9C H 0.4480 0.6290 0.9306 0.086 Uiso 1 1 calc R . .
C10 C 0.3075(8) 0.4862(6) 0.8458(5) 0.052(2) Uani 1 1 d . . .
H10A H 0.2651 0.4475 0.7970 0.079 Uiso 1 1 calc R . .
H10B H 0.2732 0.5289 0.8633 0.079 Uiso 1 1 calc R . .
H10C H 0.3107 0.4573 0.8843 0.079 Uiso 1 1 calc R . .
C11 C 0.4179(8) 0.5774(5) 0.7794(5) 0.051(2) Uani 1 1 d . . .
H11A H 0.4912 0.6030 0.7727 0.076 Uiso 1 1 calc R . .
H11B H 0.3852 0.6198 0.8011 0.076 Uiso 1 1 calc R . .
H11C H 0.3745 0.5422 0.7296 0.076 Uiso 1 1 calc R . .
C12 C 0.7423(8) 0.4147(5) 0.8626(5) 0.050(2) Uani 1 1 d . . .
C13 C 0.7419(9) 0.4336(7) 0.9491(5) 0.071(3) Uani 1 1 d . . .
H13A H 0.7194 0.4826 0.9670 0.107 Uiso 1 1 calc R . .
H13B H 0.8147 0.4430 0.9764 0.107 Uiso 1 1 calc R . .
H13C H 0.6915 0.3873 0.9591 0.107 Uiso 1 1 calc R . .
C14 C 0.7779(11) 0.3384(7) 0.8336(9) 0.111(6) Uani 1 1 d . . .
H14A H 0.7803 0.3280 0.7787 0.166 Uiso 1 1 calc R . .
H14B H 0.7264 0.2913 0.8417 0.166 Uiso 1 1 calc R . .
H14C H 0.8498 0.3472 0.8619 0.166 Uiso 1 1 calc R . .
C15 C 0.8255(8) 0.4852(7) 0.8479(6) 0.063(3) Uani 1 1 d . . .
H15A H 0.8062 0.5357 0.8660 0.095 Uiso 1 1 calc R . .
H15B H 0.8267 0.4731 0.7928 0.095 Uiso 1 1 calc R . .
H15C H 0.8971 0.4922 0.8757 0.095 Uiso 1 1 calc R . .
C16 C 0.0563(6) 0.2863(4) 0.5160(4) 0.0316(15) Uani 1 1 d . . .
H16A H -0.0178 0.2558 0.5074 0.038 Uiso 1 1 calc R . .
C17 C 0.0851(5) 0.3424(4) 0.4714(4) 0.0257(14) Uani 1 1 d . . .
C18 C 0.1914(6) 0.3818(4) 0.4666(4) 0.0301(15) Uani 1 1 d . . .
C19 C 0.2069(6) 0.4292(4) 0.4140(5) 0.0332(16) Uani 1 1 d . . .
C20 C 0.1146(6) 0.4394(5) 0.3770(5) 0.0386(18) Uani 1 1 d . . .
H20A H 0.1247 0.4714 0.3426 0.046 Uiso 1 1 calc R . .
C21 C 0.0086(6) 0.4060(5) 0.3868(4) 0.0334(16) Uani 1 1 d . . .
C22 C -0.0056(6) 0.3548(4) 0.4310(4) 0.0322(16) Uani 1 1 d . . .
H22A H -0.0766 0.3268 0.4351 0.039 Uiso 1 1 calc R . .
C23 C 0.3191(6) 0.4683(5) 0.3994(5) 0.0394(19) Uani 1 1 d . . .
C24 C 0.3153(8) 0.5076(7) 0.3341(6) 0.071(3) Uani 1 1 d . . .
H24A H 0.2735 0.4660 0.2866 0.107 Uiso 1 1 calc R . .
H24B H 0.3889 0.5311 0.3265 0.107 Uiso 1 1 calc R . .
H24C H 0.2810 0.5509 0.3476 0.107 Uiso 1 1 calc R . .
C25 C 0.3854(7) 0.5354(5) 0.4720(5) 0.046(2) Uani 1 1 d . . .
H25A H 0.3884 0.5124 0.5150 0.069 Uiso 1 1 calc R . .
H25B H 0.3515 0.5791 0.4841 0.069 Uiso 1 1 calc R . .
H25C H 0.4587 0.5579 0.4634 0.069 Uiso 1 1 calc R . .
C26 C 0.3764(7) 0.4030(6) 0.3748(5) 0.047(2) Uani 1 1 d . . .
H26A H 0.3329 0.3605 0.3284 0.071 Uiso 1 1 calc R . .
H26B H 0.3856 0.3786 0.4161 0.071 Uiso 1 1 calc R . .
H26C H 0.4474 0.4285 0.3641 0.071 Uiso 1 1 calc R . .
C27 C -0.0866(7) 0.4245(5) 0.3466(5) 0.0404(19) Uani 1 1 d . . .
C28 C -0.0552(9) 0.5137(6) 0.3447(7) 0.066(3) Uani 1 1 d . . .
H28A H -0.0337 0.5506 0.3974 0.100 Uiso 1 1 calc R . .
H28B H -0.1170 0.5235 0.3184 0.100 Uiso 1 1 calc R . .
H28C H 0.0053 0.5236 0.3172 0.100 Uiso 1 1 calc R . .
C29 C -0.1833(7) 0.4108(7) 0.3883(6) 0.064(3) Uani 1 1 d . . .
H29A H -0.2055 0.3542 0.3898 0.096 Uiso 1 1 calc R . .
H29B H -0.2434 0.4216 0.3609 0.096 Uiso 1 1 calc R . .
H29C H -0.1626 0.4480 0.4409 0.096 Uiso 1 1 calc R . .
C30 C -0.1193(9) 0.3704(6) 0.2641(6) 0.065(3) Uani 1 1 d . . .
H30A H -0.1400 0.3129 0.2631 0.097 Uiso 1 1 calc R . .
H30B H -0.0585 0.3815 0.2371 0.097 Uiso 1 1 calc R . .
H30C H -0.1807 0.3816 0.2388 0.097 Uiso 1 1 calc R . .
C31 C 0.3347(5) 0.1736(4) 0.5307(4) 0.0240(13) Uani 1 1 d . . .
C32 C 0.3241(7) 0.1750(4) 0.4552(4) 0.0340(16) Uani 1 1 d . . .
H32A H 0.3277 0.2247 0.4437 0.041 Uiso 1 1 calc R . .
C33 C 0.3082(7) 0.1039(4) 0.3970(4) 0.0355(17) Uani 1 1 d . . .
H33A H 0.3004 0.1041 0.3450 0.043 Uiso 1 1 calc R . .
C34 C 0.3036(6) 0.0315(4) 0.4147(4) 0.0266(14) Uani 1 1 d . . .
C35 C 0.3082(6) 0.0312(4) 0.4907(4) 0.0278(14) Uani 1 1 d . . .
H35A H 0.3001 -0.0189 0.5022 0.033 Uiso 1 1 calc R . .
C36 C 0.3243(6) 0.1017(4) 0.5496(4) 0.0265(14) Uani 1 1 d . . .
H36A H 0.3281 0.1011 0.6014 0.032 Uiso 1 1 calc R . .
C37 C 0.0762(6) 0.2131(5) 0.6030(4) 0.0310(15) Uani 1 1 d . . .
C38 C 0.1059(6) 0.2341(4) 0.6823(4) 0.0315(16) Uani 1 1 d . . .
H38A H 0.1537 0.2865 0.7103 0.038 Uiso 1 1 calc R . .
C39 C 0.0649(6) 0.1774(5) 0.7201(4) 0.0327(16) Uani 1 1 d . . .
H39A H 0.0820 0.1922 0.7745 0.039 Uiso 1 1 calc R . .
C40 C -0.0008(5) 0.0994(4) 0.6789(4) 0.0258(14) Uani 1 1 d . . .
C41 C -0.0274(6) 0.0777(4) 0.5994(4) 0.0293(15) Uani 1 1 d . . .
H41A H -0.0713 0.0239 0.5713 0.035 Uiso 1 1 calc R . .
C42 C 0.0103(6) 0.1349(5) 0.5608(4) 0.0314(15) Uani 1 1 d . . .
H42A H -0.0088 0.1207 0.5065 0.038 Uiso 1 1 calc R . .
C43 C 0.4332(5) -0.0482(5) 0.3341(4) 0.0303(15) Uani 1 1 d . . .
H43A H 0.4751 0.0105 0.3493 0.036 Uiso 1 1 calc R . .
H43B H 0.4638 -0.0738 0.3691 0.036 Uiso 1 1 calc R . .
C44 C 0.4396(6) -0.0899(4) 0.2509(4) 0.0271(14) Uani 1 1 d . . .
H44A H 0.4075 -0.1498 0.2384 0.033 Uiso 1 1 calc R . .
H44B H 0.5159 -0.0783 0.2442 0.033 Uiso 1 1 calc R . .
C45 C -0.0441(6) -0.0377(5) 0.1963(4) 0.0308(16) Uani 1 1 d . . .
H45A H -0.0877 -0.0959 0.1752 0.037 Uiso 1 1 calc R . .
H45B H -0.0926 -0.0052 0.2141 0.037 Uiso 1 1 calc R . .
C46 C 0.0117(6) -0.0085(5) 0.1341(4) 0.0311(16) Uani 1 1 d . . .
H46A H 0.0481 0.0511 0.1530 0.037 Uiso 1 1 calc R . .
H46B H -0.0421 -0.0205 0.0874 0.037 Uiso 1 1 calc R . .
C47 C 0.4525(5) 0.0551(4) 0.2067(4) 0.0249(13) Uani 1 1 d . . .
C48 C 0.4022(6) 0.1159(4) 0.2129(4) 0.0268(14) Uani 1 1 d . . .
H48A H 0.3258 0.1014 0.2017 0.032 Uiso 1 1 calc R . .
C49 C 0.4645(6) 0.1986(5) 0.2357(4) 0.0358(17) Uani 1 1 d . . .
H49A H 0.4309 0.2403 0.2393 0.043 Uiso 1 1 calc R . .
C50 C 0.5750(8) 0.2179(5) 0.2528(5) 0.045(2) Uani 1 1 d . . .
H50A H 0.6177 0.2737 0.2694 0.055 Uiso 1 1 calc R . .
C51 C 0.6249(7) 0.1582(5) 0.2463(5) 0.0428(19) Uani 1 1 d . . .
H51A H 0.7014 0.1730 0.2579 0.051 Uiso 1 1 calc R . .
C52 C 0.5648(6) 0.0771(4) 0.2231(4) 0.0299(15) Uani 1 1 d . . .
H52A H 0.5998 0.0360 0.2182 0.036 Uiso 1 1 calc R . .
C53 C 0.3758(6) -0.1083(5) 0.0901(4) 0.0284(15) Uani 1 1 d . . .
C54 C 0.4524(6) -0.0798(5) 0.0487(4) 0.0309(15) Uani 1 1 d . . .
H54A H 0.5044 -0.0274 0.0697 0.037 Uiso 1 1 calc R . .
C55 C 0.4524(7) -0.1290(5) -0.0242(4) 0.0369(18) Uani 1 1 d . . .
H55A H 0.5044 -0.1091 -0.0529 0.044 Uiso 1 1 calc R . .
C56 C 0.3780(7) -0.2065(4) -0.0560(4) 0.0388(19) Uani 1 1 d . . .
H56A H 0.3784 -0.2391 -0.1060 0.047 Uiso 1 1 calc R . .
C57 C 0.3027(8) -0.2352(5) -0.0127(5) 0.042(2) Uani 1 1 d . . .
H57A H 0.2529 -0.2886 -0.0325 0.051 Uiso 1 1 calc R . .
C58 C 0.3007(6) -0.1861(5) 0.0584(4) 0.0348(16) Uani 1 1 d . . .
H58A H 0.2473 -0.2052 0.0865 0.042 Uiso 1 1 calc R . .
C59 C 0.0258(7) -0.1681(5) 0.0656(5) 0.047(2) Uani 1 1 d . . .
C60 C 0.0256(7) -0.2278(5) 0.1002(5) 0.044(2) Uani 1 1 d . A .
C61 C -0.0477(10) -0.3064(6) 0.0701(8) 0.079(4) Uani 1 1 d . . .
C62A C -0.151(2) -0.3220(16) 0.0248(15) 0.042(7) Uiso 0.332(18) 1 d P A 1
C63A C -0.157(2) -0.2646(16) -0.0104(16) 0.045(7) Uiso 0.332(18) 1 d P A 1
C64A C -0.0774(18) -0.1870(12) 0.0142(12) 0.025(5) Uiso 0.332(18) 1 d P A 1
C62 C -0.102(2) -0.3215(14) -0.0122(14) 0.096(7) Uiso 0.668(18) 1 d P A 2
C63 C -0.1010(19) -0.2630(14) -0.0469(13) 0.093(7) Uiso 0.668(18) 1 d P A 2
C64 C -0.0322(14) -0.1807(10) -0.0138(10) 0.061(5) Uiso 0.668(18) 1 d P A 2
C65 C 0.1698(7) -0.0253(7) 0.0376(5) 0.048(2) Uani 1 1 d . . .
C66A C 0.1993(12) -0.0615(10) -0.0254(8) 0.025(3) Uiso 0.51(2) 1 d P A 1
C67A C 0.2474(13) -0.0247(12) -0.0804(8) 0.030(4) Uiso 0.51(2) 1 d P A 1
C68A C 0.2745(12) 0.0597(10) -0.0616(9) 0.028(4) Uiso 0.51(2) 1 d P A 1
C69A C 0.2577(13) 0.1106(11) 0.0045(9) 0.032(4) Uiso 0.51(2) 1 d P A 1
C66 C 0.1608(14) -0.0995(11) -0.0360(9) 0.032(4) Uiso 0.49(2) 1 d P A 2
C67 C 0.2137(15) -0.0691(12) -0.0937(10) 0.039(4) Uiso 0.49(2) 1 d P A 2
C68 C 0.2558(12) 0.0153(11) -0.0805(8) 0.025(3) Uiso 0.49(2) 1 d P A 2
C69 C 0.2565(14) 0.0725(12) -0.0152(10) 0.038(4) Uiso 0.49(2) 1 d P A 2
C70 C 0.2060(6) 0.0599(7) 0.0515(6) 0.061(3) Uani 1 1 d . A .
B1 B -0.1966(11) 0.0689(9) 0.3480(7) 0.063(4) Uani 1 1 d . . .
F1 F -0.1660(8) 0.1527(5) 0.3906(5) 0.128(3) Uani 1 1 d . . .
F2 F -0.1950(6) 0.0699(5) 0.2757(4) 0.099(3) Uani 1 1 d . . .
F3 F -0.1250(6) 0.0362(5) 0.3749(4) 0.086(2) Uani 1 1 d . . .
F4 F -0.2984(5) 0.0395(4) 0.3613(4) 0.079(2) Uani 1 1 d . . .

loop_
_atom_site_aniso_label
_atom_site_aniso_U_11
_atom_site_aniso_U_22
_atom_site_aniso_U_33
_atom_site_aniso_U_23
_atom_site_aniso_U_13
_atom_site_aniso_U_12
Rh1 0.0155(2) 0.0233(3) 0.0195(2) 0.00971(19) 0.00280(18) 0.00506(19)
Zn1 0.0212(4) 0.0299(4) 0.0226(4) 0.0120(3) 0.0005(3) 0.0057(3)
S1 0.0290(9) 0.0261(8) 0.0215(8) 0.0097(6) 0.0037(7) 0.0053(7)
S2 0.0286(9) 0.0248(8) 0.0310(9) 0.0126(7) 0.0130(7) 0.0076(7)
P1 0.0195(8) 0.0293(9) 0.0246(8) 0.0110(7) 0.0036(7) 0.0091(7)
P2 0.0240(9) 0.0360(10) 0.0205(8) 0.0100(7) 0.0035(7) 0.0125(8)
O1 0.028(3) 0.025(2) 0.024(2) 0.0076(19) -0.001(2) 0.004(2)
O2 0.019(2) 0.043(3) 0.031(3) 0.020(2) 0.003(2) 0.007(2)
N1 0.025(3) 0.032(3) 0.024(3) 0.011(2) 0.001(2) 0.004(2)
N2 0.020(3) 0.033(3) 0.023(3) 0.009(2) 0.002(2) 0.008(2)
C1 0.033(4) 0.033(4) 0.030(4) 0.018(3) 0.003(3) 0.008(3)
C2 0.028(4) 0.024(3) 0.031(4) 0.011(3) 0.001(3) 0.004(3)
C3 0.037(4) 0.016(3) 0.030(4) 0.010(3) 0.006(3) 0.003(3)
C4 0.059(5) 0.025(4) 0.032(4) 0.014(3) 0.002(4) 0.011(4)
C5 0.054(5) 0.024(4) 0.027(4) 0.003(3) -0.010(4) 0.006(3)
C6 0.034(4) 0.037(4) 0.037(4) 0.017(3) -0.017(3) 0.003(3)
C7 0.031(4) 0.030(4) 0.040(4) 0.019(3) -0.006(3) 0.010(3)
C8 0.044(5) 0.038(4) 0.028(4) 0.001(3) -0.012(3) 0.011(4)
C9 0.073(7) 0.050(6) 0.039(5) 0.003(4) -0.005(5) 0.019(5)
C10 0.059(6) 0.061(6) 0.034(5) 0.003(4) 0.010(4) 0.024(5)
C11 0.062(6) 0.031(4) 0.059(6) 0.015(4) 0.001(5) 0.016(4)
C12 0.046(5) 0.038(5) 0.052(5) 0.013(4) -0.027(4) 0.005(4)
C13 0.065(7) 0.095(8) 0.038(5) 0.035(5) -0.021(5) -0.007(6)
C14 0.093(10) 0.064(8) 0.148(14) 0.007(8) -0.071(9) 0.037(7)
C15 0.042(5) 0.086(8) 0.059(6) 0.031(6) -0.011(5) 0.014(5)
C16 0.018(3) 0.037(4) 0.038(4) 0.015(3) 0.002(3) 0.004(3)
C17 0.019(3) 0.030(4) 0.031(4) 0.015(3) 0.007(3) 0.005(3)
C18 0.035(4) 0.031(4) 0.028(4) 0.013(3) 0.006(3) 0.011(3)
C19 0.028(4) 0.032(4) 0.044(4) 0.022(3) 0.002(3) 0.008(3)
C20 0.034(4) 0.040(4) 0.044(5) 0.023(4) 0.000(4) 0.008(3)
C21 0.025(4) 0.037(4) 0.034(4) 0.013(3) -0.006(3) 0.004(3)
C22 0.026(4) 0.036(4) 0.032(4) 0.015(3) 0.003(3) 0.002(3)
C23 0.024(4) 0.053(5) 0.040(4) 0.028(4) -0.009(3) 0.002(4)
C24 0.045(6) 0.105(9) 0.084(8) 0.080(7) 0.010(5) 0.007(6)
C25 0.032(4) 0.037(4) 0.071(6) 0.026(4) 0.010(4) 0.002(4)
C26 0.040(5) 0.070(6) 0.043(5) 0.031(5) 0.007(4) 0.019(5)
C27 0.035(4) 0.044(5) 0.044(5) 0.019(4) -0.012(4) 0.017(4)
C28 0.059(7) 0.054(6) 0.093(8) 0.036(6) -0.005(6) 0.021(5)
C29 0.022(4) 0.108(9) 0.078(7) 0.054(7) -0.004(4) 0.026(5)
C30 0.061(7) 0.065(7) 0.056(6) -0.008(5) -0.013(5) 0.034(6)
C31 0.017(3) 0.031(4) 0.022(3) 0.008(3) 0.003(3) 0.005(3)
C32 0.044(4) 0.031(4) 0.025(4) 0.011(3) -0.001(3) 0.007(3)
C33 0.049(5) 0.031(4) 0.026(4) 0.008(3) 0.003(3) 0.013(4)
C34 0.034(4) 0.029(3) 0.013(3) 0.000(2) -0.002(3) 0.011(3)
C35 0.028(4) 0.031(4) 0.028(4) 0.016(3) 0.007(3) 0.008(3)
C36 0.036(4) 0.032(4) 0.016(3) 0.011(3) 0.009(3) 0.013(3)
C37 0.020(3) 0.044(4) 0.032(4) 0.021(3) 0.005(3) 0.005(3)
C38 0.029(4) 0.029(4) 0.027(4) 0.008(3) 0.001(3) -0.006(3)
C39 0.036(4) 0.041(4) 0.019(3) 0.012(3) 0.008(3) 0.006(3)
C40 0.022(3) 0.033(4) 0.027(3) 0.017(3) 0.010(3) 0.007(3)
C41 0.023(3) 0.037(4) 0.028(4) 0.011(3) 0.007(3) 0.007(3)
C42 0.027(4) 0.039(4) 0.025(3) 0.011(3) -0.001(3) 0.006(3)
C43 0.015(3) 0.046(4) 0.026(3) 0.015(3) -0.010(3) 0.004(3)
C44 0.028(4) 0.035(4) 0.023(3) 0.011(3) 0.001(3) 0.016(3)
C45 0.026(4) 0.043(4) 0.032(4) 0.018(3) 0.015(3) 0.013(3)
C46 0.031(4) 0.039(4) 0.037(4) 0.023(3) 0.010(3) 0.018(3)
C47 0.015(3) 0.030(3) 0.028(3) 0.012(3) -0.001(3) 0.000(3)
C48 0.024(3) 0.025(3) 0.026(3) 0.006(3) 0.004(3) 0.001(3)
C49 0.031(4) 0.039(4) 0.036(4) 0.009(3) 0.000(3) 0.013(3)
C50 0.052(5) 0.040(5) 0.034(4) 0.006(4) -0.001(4) 0.005(4)
C51 0.032(4) 0.048(5) 0.043(5) 0.017(4) 0.007(4) 0.000(4)
C52 0.028(4) 0.032(4) 0.032(4) 0.012(3) 0.007(3) 0.010(3)
C53 0.022(3) 0.046(4) 0.021(3) 0.010(3) -0.001(3) 0.019(3)
C54 0.028(4) 0.035(4) 0.028(4) 0.007(3) 0.006(3) 0.009(3)
C55 0.044(5) 0.049(5) 0.032(4) 0.015(3) 0.019(4) 0.029(4)
C56 0.060(5) 0.027(4) 0.030(4) -0.003(3) 0.005(4) 0.027(4)
C57 0.062(6) 0.040(4) 0.037(4) 0.030(4) 0.012(4) 0.016(4)
C58 0.033(4) 0.036(4) 0.037(4) 0.016(3) 0.006(3) 0.007(3)
C59 0.039(5) 0.043(5) 0.046(5) -0.010(4) -0.020(4) 0.022(4)
C60 0.033(4) 0.037(4) 0.053(5) 0.001(4) 0.001(4) 0.012(4)
C61 0.079(8) 0.028(5) 0.099(10) -0.009(5) -0.021(7) 0.007(5)
C65 0.034(4) 0.105(8) 0.031(4) 0.038(5) 0.018(4) 0.041(5)
C70 0.017(4) 0.108(8) 0.081(7) 0.079(7) 0.005(4) 0.010(5)
B1 0.061(7) 0.110(11) 0.047(6) 0.038(7) 0.022(6) 0.054(8)
F1 0.118(7) 0.076(5) 0.143(8) -0.016(5) -0.021(6) 0.014(5)
F2 0.088(5) 0.209(8) 0.054(4) 0.056(5) 0.036(4) 0.106(6)
F3 0.090(5) 0.131(6) 0.058(4) 0.022(4) -0.003(4) 0.079(5)
F4 0.053(4) 0.113(5) 0.096(5) 0.080(4) 0.009(4) 0.020(4)

loop_
_atom_type_symbol
_atom_type_description
_atom_type_scat_dispersion_real
_atom_type_scat_dispersion_imag
_atom_type_scat_source
C C 0.0033 0.0016 'International Tables Vol C Tables 4.2.6.8 and 6.1.1.4'
H H 0.0000 0.0000 'International Tables Vol C Tables 4.2.6.8 and 6.1.1.4'
B B 0.0013 0.0007 'International Tables Vol C Tables 4.2.6.8 and 6.1.1.4'
N N 0.0061 0.0033 'International Tables Vol C Tables 4.2.6.8 and 6.1.1.4'
O O 0.0106 0.0060 'International Tables Vol C Tables 4.2.6.8 and 6.1.1.4'
F F 0.0171 0.0103 'International Tables Vol C Tables 4.2.6.8 and 6.1.1.4'
P P 0.1023 0.0942 'International Tables Vol C Tables 4.2.6.8 and 6.1.1.4'
S S 0.1246 0.1234 'International Tables Vol C Tables 4.2.6.8 and 6.1.1.4'
Zn Zn 0.2839 1.4301 'International Tables Vol C Tables 4.2.6.8 and 6.1.1.4'
Rh Rh -1.1178 0.9187 'International Tables Vol C Tables 4.2.6.8 and 6.1.1.4'

loop_
_geom_angle_atom_site_label_1
_geom_angle_atom_site_label_2
_geom_angle_atom_site_label_3
_geom_angle
_geom_angle_site_symmetry_1
_geom_angle_site_symmetry_3
_geom_angle_publ_flag
P2 Rh1 P1 98.39(7) . . ?
P2 Rh1 S2 85.37(6) . . ?
P1 Rh1 S2 167.30(7) . . ?
P2 Rh1 S1 171.39(7) . . ?
P1 Rh1 S1 85.85(6) . . ?
S2 Rh1 S1 92.09(6) . . ?
O2 Zn1 O1 120.7(2) . . ?
O2 Zn1 N2 95.4(2) . . ?
O1 Zn1 N2 118.4(2) . . ?
O2 Zn1 N1 119.2(2) . . ?
O1 Zn1 N1 94.8(2) . . ?
N2 Zn1 N1 109.7(2) . . ?
C34 S1 C43 99.8(3) . . ?
C34 S1 Rh1 110.0(2) . . ?
C43 S1 Rh1 106.7(2) . . ?
C40 S2 C45 104.2(3) 2_556 . ?
C40 S2 Rh1 111.1(2) 2_556 . ?
C45 S2 Rh1 107.3(2) . . ?
C53 P1 C47 107.9(3) . . ?
C53 P1 C44 103.6(3) . . ?
C47 P1 C44 102.2(3) . . ?
C53 P1 Rh1 122.8(2) . . ?
C47 P1 Rh1 110.8(2) . . ?
C44 P1 Rh1 107.3(2) . . ?
C59 P2 C65 107.4(5) . . ?
C59 P2 C46 101.6(4) . . ?
C65 P2 C46 102.6(3) . . ?
C59 P2 Rh1 111.6(3) . . ?
C65 P2 Rh1 124.2(3) . . ?
C46 P2 Rh1 106.8(2) . . ?
C3 O1 Zn1 127.1(4) . . ?
C18 O2 Zn1 125.8(4) . . ?
C1 N1 C31 116.1(6) . . ?
C1 N1 Zn1 121.2(5) . . ?
C31 N1 Zn1 122.7(4) . . ?
C16 N2 C37 118.9(6) . . ?
C16 N2 Zn1 121.1(5) . . ?
C37 N2 Zn1 119.9(4) . . ?
N1 C1 C2 128.0(7) . . ?
C7 C2 C3 121.8(7) . . ?
C7 C2 C1 114.0(6) . . ?
C3 C2 C1 124.2(7) . . ?
O1 C3 C4 121.4(6) . . ?
O1 C3 C2 122.3(6) . . ?
C4 C3 C2 116.3(7) . . ?
C5 C4 C3 119.6(7) . . ?
C5 C4 C8 121.8(7) . . ?
C3 C4 C8 118.6(7) . . ?
C4 C5 C6 125.0(7) . . ?
C7 C6 C5 115.6(7) . . ?
C7 C6 C12 122.9(8) . . ?
C5 C6 C12 121.5(7) . . ?
C6 C7 C2 121.5(7) . . ?
C4 C8 C10 112.0(7) . . ?
C4 C8 C11 110.6(7) . . ?
C10 C8 C11 109.4(7) . . ?
C4 C8 C9 112.1(7) . . ?
C10 C8 C9 106.5(7) . . ?
C11 C8 C9 106.0(7) . . ?
C6 C12 C15 108.6(7) . . ?
C6 C12 C14 111.5(8) . . ?
C15 C12 C14 106.6(10) . . ?
C6 C12 C13 110.7(9) . . ?
C15 C12 C13 109.2(8) . . ?
C14 C12 C13 110.2(9) . . ?
N2 C16 C17 127.4(6) . . ?
C18 C17 C22 121.7(6) . . ?
C18 C17 C16 124.2(6) . . ?
C22 C17 C16 114.1(6) . . ?
O2 C18 C17 124.1(6) . . ?
O2 C18 C19 118.2(6) . . ?
C17 C18 C19 117.8(7) . . ?
C20 C19 C18 117.1(7) . . ?
C20 C19 C23 121.1(6) . . ?
C18 C19 C23 121.7(7) . . ?
C21 C20 C19 125.2(7) . . ?
C22 C21 C20 116.8(7) . . ?
C22 C21 C27 122.1(7) . . ?
C20 C21 C27 121.1(7) . . ?
C21 C22 C17 120.9(7) . . ?
C19 C23 C25 109.8(7) . . ?
C19 C23 C24 112.6(7) . . ?
C25 C23 C24 107.5(8) . . ?
C19 C23 C26 110.2(7) . . ?
C25 C23 C26 110.5(7) . . ?
C24 C23 C26 106.1(7) . . ?
C30 C27 C21 109.5(7) . . ?
C30 C27 C28 107.2(8) . . ?
C21 C27 C28 111.3(7) . . ?
C30 C27 C29 109.9(8) . . ?
C21 C27 C29 111.0(6) . . ?
C28 C27 C29 107.8(8) . . ?
C32 C31 C36 121.9(6) . . ?
C32 C31 N1 117.8(6) . . ?
C36 C31 N1 120.3(6) . . ?
C33 C32 C31 119.4(7) . . ?
C32 C33 C34 119.7(7) . . ?
C35 C34 C33 119.3(6) . . ?
C35 C34 S1 120.6(5) . . ?
C33 C34 S1 120.1(5) . . ?
C36 C35 C34 121.6(6) . . ?
C35 C36 C31 117.8(6) . . ?
C38 C37 C42 120.8(6) . . ?
C38 C37 N2 117.6(6) . . ?
C42 C37 N2 121.5(6) . . ?
C37 C38 C39 119.3(7) . . ?
C40 C39 C38 120.5(6) . . ?
C39 C40 C41 120.1(6) . . ?
C39 C40 S2 123.1(5) . 2_556 ?
C41 C40 S2 116.7(5) . 2_556 ?
C40 C41 C42 120.1(7) . . ?
C37 C42 C41 119.1(7) . . ?
C44 C43 S1 108.1(5) . . ?
C43 C44 P1 108.8(4) . . ?
C46 C45 S2 107.8(5) . . ?
C45 C46 P2 107.4(4) . . ?
C48 C47 C52 119.5(6) . . ?
C48 C47 P1 117.4(5) . . ?
C52 C47 P1 122.9(5) . . ?
C47 C48 C49 120.1(6) . . ?
C50 C49 C48 118.8(7) . . ?
C51 C50 C49 121.3(8) . . ?
C50 C51 C52 120.4(8) . . ?
C51 C52 C47 119.9(7) . . ?
C54 C53 C58 119.5(6) . . ?
C54 C53 P1 124.1(6) . . ?
C58 C53 P1 116.4(5) . . ?
C53 C54 C55 119.1(7) . . ?
C54 C55 C56 121.7(7) . . ?
C55 C56 C57 118.5(7) . . ?
C58 C57 C56 120.0(8) . . ?
C57 C58 C53 121.2(7) . . ?
C60 C59 C64A 111.5(11) . . ?
C60 C59 C64 126.1(9) . . ?
C64A C59 C64 32.1(9) . . ?
C60 C59 P2 120.0(7) . . ?
C64A C59 P2 122.7(9) . . ?
C64 C59 P2 113.6(8) . . ?
C59 C60 C61 121.6(9) . . ?
C60 C61 C62A 122.4(13) . . ?
C60 C61 C62 111.5(13) . . ?
C62A C61 C62 38.6(12) . . ?
C63A C62A C61 114(2) . . ?
C62A C63A C64A 120(3) . . ?
C63A C64A C59 124.2(18) . . ?
C63 C62 C61 125(2) . . ?
C62 C63 C64 122(2) . . ?
C63 C64 C59 111.2(14) . . ?
C66A C65 C70 109.6(10) . . ?
C66A C65 C66 25.3(7) . . ?
C70 C65 C66 132.0(9) . . ?
C66A C65 P2 131.6(10) . . ?
C70 C65 P2 118.1(7) . . ?
C66 C65 P2 109.7(8) . . ?
C65 C66A C67A 127.7(14) . . ?
C68A C67A C66A 116.5(12) . . ?
C67A C68A C69A 125.3(13) . . ?
C68A C69A C70 108.9(13) . . ?
C67 C66 C65 110.1(13) . . ?
C68 C67 C66 119.3(14) . . ?
C69 C68 C67 124.5(14) . . ?
C68 C69 C70 127.9(16) . . ?
C65 C70 C69 105.4(11) . . ?
C65 C70 C69A 131.5(11) . . ?
C69 C70 C69A 26.3(7) . . ?
F2 B1 F3 114.1(9) . . ?
F2 B1 F4 112.9(11) . . ?
F3 B1 F4 114.1(10) . . ?
F2 B1 F1 103.8(11) . . ?
F3 B1 F1 107.7(11) . . ?
F4 B1 F1 102.9(9) . . ?

loop_
_geom_bond_atom_site_label_1
_geom_bond_atom_site_label_2
_geom_bond_distance
_geom_bond_site_symmetry_2
_geom_bond_publ_flag
Rh1 P2 2.2237(18) . ?
Rh1 P1 2.2279(17) . ?
Rh1 S2 2.3368(17) . ?
Rh1 S1 2.3386(17) . ?
Zn1 O2 1.903(5) . ?
Zn1 O1 1.922(5) . ?
Zn1 N2 1.994(6) . ?
Zn1 N1 2.006(6) . ?
S1 C34 1.779(6) . ?
S1 C43 1.857(7) . ?
S2 C40 1.790(6) 2_556 ?
S2 C45 1.831(8) . ?
P1 C53 1.832(7) . ?
P1 C47 1.839(7) . ?
P1 C44 1.845(6) . ?
P2 C59 1.815(9) . ?
P2 C65 1.818(7) . ?
P2 C46 1.862(7) . ?
O1 C3 1.302(9) . ?
O2 C18 1.319(8) . ?
N1 C1 1.279(9) . ?
N1 C31 1.445(8) . ?
N2 C16 1.290(9) . ?
N2 C37 1.428(8) . ?
C1 C2 1.450(10) . ?
C2 C7 1.417(10) . ?
C2 C3 1.443(9) . ?
C3 C4 1.420(10) . ?
C4 C5 1.379(12) . ?
C4 C8 1.529(11) . ?
C5 C6 1.430(11) . ?
C6 C7 1.384(11) . ?
C6 C12 1.521(11) . ?
C8 C10 1.537(12) . ?
C8 C11 1.541(11) . ?
C8 C9 1.575(11) . ?
C12 C15 1.528(13) . ?
C12 C14 1.533(14) . ?
C12 C13 1.532(13) . ?
C16 C17 1.445(9) . ?
C17 C18 1.402(9) . ?
C17 C22 1.434(10) . ?
C18 C19 1.433(9) . ?
C19 C20 1.403(10) . ?
C19 C23 1.527(10) . ?
C20 C21 1.403(10) . ?
C21 C22 1.357(9) . ?
C21 C27 1.538(10) . ?
C23 C25 1.531(12) . ?
C23 C24 1.539(10) . ?
C23 C26 1.539(12) . ?
C27 C30 1.514(12) . ?
C27 C28 1.538(12) . ?
C27 C29 1.536(12) . ?
C31 C32 1.385(9) . ?
C31 C36 1.387(9) . ?
C32 C33 1.376(10) . ?
C33 C34 1.396(9) . ?
C34 C35 1.390(8) . ?
C35 C36 1.374(9) . ?
C37 C38 1.390(10) . ?
C37 C42 1.395(10) . ?
C38 C39 1.390(9) . ?
C39 C40 1.387(10) . ?
C40 C41 1.389(9) . ?
C40 S2 1.790(6) 2_556 ?
C41 C42 1.399(9) . ?
C43 C44 1.533(9) . ?
C45 C46 1.539(8) . ?
C47 C48 1.393(9) . ?
C47 C52 1.394(9) . ?
C48 C49 1.405(10) . ?
C49 C50 1.376(12) . ?
C50 C51 1.373(12) . ?
C51 C52 1.375(10) . ?
C53 C54 1.383(9) . ?
C53 C58 1.400(10) . ?
C54 C55 1.392(10) . ?
C55 C56 1.393(11) . ?
C56 C57 1.398(11) . ?
C57 C58 1.374(11) . ?
C59 C60 1.371(12) . ?
C59 C64A 1.47(2) . ?
C59 C64 1.506(18) . ?
C60 C61 1.399(12) . ?
C61 C62A 1.43(3) . ?
C61 C62 1.53(3) . ?
C62A C63A 1.36(3) . ?
C63A C64A 1.42(3) . ?
C62 C63 1.35(3) . ?
C63 C64 1.43(3) . ?
C65 C66A 1.314(15) . ?
C65 C70 1.406(14) . ?
C65 C66 1.591(18) . ?
C66A C67A 1.44(2) . ?
C67A C68A 1.39(2) . ?
C68A C69A 1.39(2) . ?
C69A C70 1.484(16) . ?
C66 C67 1.46(2) . ?
C67 C68 1.40(2) . ?
C68 C69 1.35(2) . ?
C69 C70 1.483(18) . ?
B1 F2 1.331(12) . ?
B1 F3 1.343(12) . ?
B1 F4 1.364(14) . ?
B1 F1 1.418(16) . ?
